data_2204749
loop_
_publ_author_name
'Batsanov, Andrei S.'

_publ_section_title
;
 Pyridinium nitrate at 290K
;
_journal_issue 12
_journal_name_full 'Acta Crystallographica Section E'
_journal_page_first o2424
_journal_page_last o2425
_journal_paper_doi 10.1107/S1600536804030168
_journal_volume 60
_journal_year 2004
_chemical_formula_iupac 'C5 H6 N +, N O3 -'
_chemical_formula_moiety 'C5 H6 N +, N O3 -'
_chemical_formula_sum 'C5 H6 N2 O3'
_chemical_formula_weight 142.12
_chemical_name_common 'pyridine hydrogen nitrate'
_chemical_name_systematic
;
pyridinium nitrate
;
_space_group_IT_number 14
_symmetry_cell_setting monoclinic
_symmetry_space_group_name_Hall '-P 2ybc'
_symmetry_space_group_name_H-M 'P 1 21/c 1'
_atom_sites_solution_hydrogens difmap
_atom_sites_solution_primary direct
_atom_sites_solution_secondary difmap
_audit_creation_method SHELXL-97
_cell_angle_alpha 90.00
_cell_angle_beta 90.570(10)
_cell_angle_gamma 90.00
_cell_formula_units_Z 4
_cell_length_a 3.9015(6)
_cell_length_b 12.324(2)
_cell_length_c 13.503(2)
_cell_measurement_reflns_used 1107
_cell_measurement_temperature 290(2)
_cell_measurement_theta_max 22.42
_cell_measurement_theta_min 2.24
_cell_volume 649.22(17)
_computing_cell_refinement SMART
_computing_data_collection 'SMART (Bruker, 2001)'
_computing_data_reduction 'SAINT (Bruker, 2002)'
_computing_molecular_graphics SHELXTL
_computing_publication_material SHELXTL
_computing_structure_refinement SHELXTL
_computing_structure_solution 'SHELXTL (Bruker, 2001)'
_diffrn_ambient_temperature 290(2)
_diffrn_detector_area_resol_mean 8
_diffrn_measured_fraction_theta_full 1.000
_diffrn_measured_fraction_theta_max 1.000
_diffrn_measurement_device_type 'ProteumM APEX CCD area-detector'
_diffrn_measurement_method \w
_diffrn_radiation_monochromator graphite
_diffrn_radiation_source '60 W microfocus Bede Microsource with glass polycapillary optics'
_diffrn_radiation_type MoK\a
_diffrn_radiation_wavelength 0.71073
_diffrn_reflns_av_R_equivalents 0.0725
_diffrn_reflns_av_sigmaI/netI 0.0456
_diffrn_reflns_limit_h_max 4
_diffrn_reflns_limit_h_min -4
_diffrn_reflns_limit_k_max 14
_diffrn_reflns_limit_k_min -14
_diffrn_reflns_limit_l_max 16
_diffrn_reflns_limit_l_min -16
_diffrn_reflns_number 5258
_diffrn_reflns_theta_full 24.99
_diffrn_reflns_theta_max 24.99
_diffrn_reflns_theta_min 2.24
_diffrn_standards_decay_% 2.0
_diffrn_standards_interval_time '11 h'
_diffrn_standards_number 31
_exptl_absorpt_coefficient_mu 0.122
_exptl_absorpt_correction_type none
_exptl_crystal_colour colourless
_exptl_crystal_density_diffrn 1.454
_exptl_crystal_density_meas ?
_exptl_crystal_density_method .
_exptl_crystal_description plate
_exptl_crystal_F_000 296
_exptl_crystal_size_max 0.42
_exptl_crystal_size_mid 0.37
_exptl_crystal_size_min 0.03
_refine_diff_density_max 0.222
_refine_diff_density_min -0.125
_refine_ls_extinction_method none
_refine_ls_goodness_of_fit_ref 1.040
_refine_ls_hydrogen_treatment mixed
_refine_ls_matrix_type full
_refine_ls_number_parameters 95
_refine_ls_number_reflns 1154
_refine_ls_number_restraints 0
_refine_ls_restrained_S_all 1.040
_refine_ls_R_factor_all 0.0803
_refine_ls_R_factor_gt 0.0496
_refine_ls_shift/su_max 0.003
_refine_ls_shift/su_mean 0.000
_refine_ls_structure_factor_coef Fsqd
_refine_ls_weighting_details 'calc w = 1/[\s^2^(Fo^2^)+(0.086P)^2^+0.0078P] where P = (Fo^2^+2Fc^2^)/3'
_refine_ls_weighting_scheme calc
_refine_ls_wR_factor_gt 0.1408
_refine_ls_wR_factor_ref 0.1574
_reflns_number_gt 735
_reflns_number_total 1154
_reflns_threshold_expression I>2\s(I)
_cod_data_source_file lh6318.cif
_cod_data_source_block I
_cod_depositor_comments
;
The following automatic conversions were performed:
'_symmetry_cell_setting' value 'Monoclinic' changed to 'monoclinic'
according to '/home/saulius/struct/CIF-dictionaries/cif_core.dic'
dictionary named 'cif_core.dic' version 2.4.1 from 2010-06-29.

Automatic conversion script
Id: cif_fix_enum 1527 2010-12-29 10:47:43Z saulius 

The following automatic conversions were performed:

'_symmetry_cell_setting' value 'Monoclinic' changed to 'monoclinic'
according to /home/saulius/struct/CIF-dictionaries/cif_core.dic
dictionary named 'cif_core.dic' version 2.4.1 from 2010-06-29.

Automatic conversion script
Id: cif_fix_values 1715 2011-07-08 13:25:40Z adriana 
;
_cod_original_cell_volume 649.2(2)
_cod_original_sg_symbol_H-M 'P 21/c'
_cod_database_code 2204749
_cod_database_fobs_code 2204749

loop_
_symmetry_equiv_pos_as_xyz
'x, y, z'
'-x, y+1/2, -z+1/2'
'-x, -y, -z'
'x, -y-1/2, z-1/2'

loop_
_atom_site_label
_atom_site_fract_x
_atom_site_fract_y
_atom_site_fract_z
_atom_site_U_iso_or_equiv
_atom_site_adp_type
_atom_site_calc_flag
_atom_site_refinement_flags
_atom_site_occupancy
_atom_site_type_symbol
N1 0.3970(5) 0.31105(19) 0.5473(2) 0.0746(7) Uani d . 1 N
H1 0.260(9) 0.365(3) 0.577(3) 0.123(11) Uiso d . 1 H
C2 0.4746(7) 0.2227(3) 0.59912(17) 0.0723(8) Uani d . 1 C
H2 0.4203 0.2188 0.6659 0.087 Uiso d R 1 H
C3 0.6325(7) 0.1385(2) 0.5545(2) 0.0721(8) Uani d . 1 C
H3 0.6882 0.0763 0.5902 0.086 Uiso d R 1 H
C4 0.7081(6) 0.1458(2) 0.4579(2) 0.0696(7) Uani d . 1 C
H4 0.8141 0.0879 0.4264 0.084 Uiso d R 1 H
C5 0.6317(7) 0.2356(2) 0.40669(18) 0.0739(8) Uani d . 1 C
H5 0.6891 0.2405 0.3402 0.089 Uiso d R 1 H
C6 0.4739(7) 0.3184(2) 0.4512(2) 0.0713(8) Uani d . 1 C
H6 0.4175 0.3805 0.4156 0.086 Uiso d R 1 H
O1 0.0061(6) 0.48422(14) 0.61596(12) 0.0860(7) Uani d . 1 O
O2 -0.1119(6) 0.5580(2) 0.75437(14) 0.1064(8) Uani d . 1 O
O3 0.1348(6) 0.4033(2) 0.75035(14) 0.1090(8) Uani d . 1 O
N2 0.0100(6) 0.48242(17) 0.70861(15) 0.0665(6) Uani d . 1 N

loop_
_atom_site_aniso_label
_atom_site_aniso_U_11
_atom_site_aniso_U_22
_atom_site_aniso_U_33
_atom_site_aniso_U_12
_atom_site_aniso_U_13
_atom_site_aniso_U_23
N1 0.0566(13) 0.0572(13) 0.110(2) -0.0043(10) 0.0108(12) -0.0313(14)
C2 0.0796(18) 0.089(2) 0.0482(14) -0.0210(15) 0.0028(12) -0.0044(13)
C3 0.0750(18) 0.0580(16) 0.0828(19) 0.0013(13) -0.0170(14) 0.0139(13)
C4 0.0602(16) 0.0644(17) 0.0842(18) 0.0078(12) 0.0030(13) -0.0192(13)
C5 0.0761(18) 0.095(2) 0.0507(14) -0.0087(15) 0.0043(12) -0.0001(13)
C6 0.0641(16) 0.0586(16) 0.091(2) -0.0029(12) -0.0099(14) 0.0235(13)
O1 0.1372(18) 0.0713(12) 0.0496(10) 0.0160(11) 0.0042(9) -0.0017(7)
O2 0.129(2) 0.1131(16) 0.0774(13) 0.0207(14) 0.0102(12) -0.0367(11)
O3 0.130(2) 0.1229(18) 0.0742(13) 0.0350(14) 0.0169(12) 0.0369(12)
N2 0.0795(15) 0.0677(14) 0.0524(12) -0.0064(11) 0.0099(10) -0.0057(10)

loop_
_atom_type_symbol
_atom_type_description
_atom_type_scat_dispersion_real
_atom_type_scat_dispersion_imag
_atom_type_scat_source
C C 0.0033 0.0016 'International Tables Vol C Tables 4.2.6.8 and 6.1.1.4'
H H 0.0000 0.0000 'International Tables Vol C Tables 4.2.6.8 and 6.1.1.4'
N N 0.0061 0.0033 'International Tables Vol C Tables 4.2.6.8 and 6.1.1.4'
O O 0.0106 0.0060 'International Tables Vol C Tables 4.2.6.8 and 6.1.1.4'

loop_
_geom_angle_atom_site_label_1
_geom_angle_atom_site_label_2
_geom_angle_atom_site_label_3
_geom_angle
_geom_angle_publ_flag
C2 N1 C6 121.0(2) yes
C2 N1 H1 119(2) ?
C6 N1 H1 120(2) ?
N1 C2 C3 119.8(2) yes
N1 C2 H2 120.1 ?
C3 C2 H2 120.1 ?
C4 C3 C2 119.1(2) yes
C4 C3 H3 120.4 ?
C2 C3 H3 120.5 ?
C5 C4 C3 120.6(2) yes
C5 C4 H4 119.7 ?
C3 C4 H4 119.7 ?
C6 C5 C4 120.0(2) yes
C6 C5 H5 120.0 ?
C4 C5 H5 120.0 ?
C5 C6 N1 119.5(2) yes
C5 C6 H6 120.3 ?
N1 C6 H6 120.2 ?
O2 N2 O3 122.1(2) yes
O2 N2 O1 119.5(2) yes
O3 N2 O1 118.4(2) yes

loop_
_geom_bond_atom_site_label_1
_geom_bond_atom_site_label_2
_geom_bond_distance
_geom_bond_publ_flag
N1 C2 1.328(4) yes
N1 C6 1.338(4) yes
N1 H1 0.94(4) ?
C2 C3 1.352(4) yes
C2 H2 0.9300 ?
C3 C4 1.343(4) yes
C3 H3 0.9300 ?
C4 C5 1.337(4) yes
C4 H4 0.9300 ?
C5 C6 1.337(4) yes
C5 H5 0.9300 ?
C6 H6 0.9300 ?
O1 N2 1.251(2) yes
O2 N2 1.217(3) yes
O3 N2 1.225(3) yes

loop_
_geom_hbond_atom_site_label_D
_geom_hbond_atom_site_label_H
_geom_hbond_atom_site_label_A
_geom_hbond_site_symmetry_A
_geom_hbond_distance_DH
_geom_hbond_distance_HA
_geom_hbond_distance_DA
_geom_hbond_angle_DHA
N1 H1 O1 . 0.94(4) 1.86(4) 2.787(3) 171(3)
N1 H1 O3 . 0.94(4) 2.45(4) 3.149(3) 131(3)
C2 H2 O3 . 0.93 2.78 3.307(4) 117
C2 H2 O2 2_546 0.93 2.56 3.177(3) 124
C3 H3 O2 2_646 0.93 2.67 3.324(3) 128
C4 H4 O3 4_665 0.93 2.70 3.330(3) 126
C5 H5 O3 4_665 0.93 2.77 3.365(4) 123
C6 H6 O1 3_566 0.93 2.38 3.196(3) 146
C6 H6 O2 3_566 0.93 2.68 3.456(3) 141

loop_
_cod_related_entry_id
_cod_related_entry_database
_cod_related_entry_code
1 ChemSpider 9312373
